data_9007478
loop_
_publ_author_name
'Knowles, C. R.'

_publ_section_title
;
 A redetermination of the structure of miargyrite, AgSbS2
;
_journal_name_full 'Acta Crystallographica'
_journal_page_first 847
_journal_page_last 851
_journal_paper_doi 10.1107/S0365110X64002274
_journal_volume 17
_journal_year 1964
_chemical_compound_source 'Braunsdorf, Saxony'
_chemical_formula_sum 'Ag S2 Sb'
_chemical_name_mineral Miargyrite
_space_group_IT_number 9
_symmetry_space_group_name_Hall 'C -2yc'
_symmetry_space_group_name_H-M 'C 1 c 1'
_cell_angle_alpha 90
_cell_angle_beta 98.63
_cell_angle_gamma 90
_cell_length_a 12.862
_cell_length_b 4.411
_cell_length_c 13.220
_cell_formula_units_Z 8
_cell_volume 741.535
_database_code_amcsd 0009285
_exptl_crystal_density_diffrn 5.262
_cod_original_formula_sum 'Ag Sb S2'
_cod_database_code 9007478

loop_
_space_group_symop_operation_xyz
x,y,z
1/2+x,1/2+y,z
x,-y,1/2+z
1/2+x,1/2-y,1/2+z

loop_
_atom_site_label
_atom_site_fract_x
_atom_site_fract_y
_atom_site_fract_z
_atom_site_U_iso_or_equiv
Ag1 0.00000 0.00000 0.25000 0.01469
Ag2 0.00910 0.51730 0.49960 0.01532
Sb1 0.25850 0.95680 0.62070 0.01203
Sb2 0.74860 0.05260 0.36520 0.01165
S1 0.14570 0.37540 0.68750 0.01925
S2 0.86120 0.67090 0.29410 0.01140
S3 0.11610 0.18150 0.40720 0.02178
S4 0.89660 0.83990 0.57570 0.00507

loop_
_cod_related_entry_id
_cod_related_entry_database
_cod_related_entry_code
1 AMCSD 0009285
